data_7059210
loop_
_publ_author_name
'Shu, Xi'
'Fan, Yu'
'Li, Shoujian'
'Jin, Yongdong'
'Xia, Chuanqin'
'Huang, Chao'

_publ_section_title
;
 Anion binding and fluoride ion induced conformational changes in bisurea
 receptors
;
_journal_issue 5
_journal_name_full 'New Journal of Chemistry'
_journal_page_first 2033
_journal_page_last 2045
_journal_paper_doi 10.1039/C9NJ05785D
_journal_volume 44
_journal_year 2020
_chemical_formula_moiety 'C18 H26 N4 O4'
_chemical_formula_sum 'C18 H26 N4 O4'
_chemical_formula_weight 362.43
_space_group_crystal_system monoclinic
_space_group_IT_number 15
_space_group_name_Hall '-C 2yc'
_space_group_name_H-M_alt 'C 1 2/c 1'
_atom_sites_solution_hydrogens geom
_atom_sites_solution_primary direct
_audit_creation_date 2018-05-08
_audit_creation_method
;
Olex2 1.2
(compiled 2017.08.10 svn.r3458 for OlexSys, GUI svn.r5381)
;
_audit_update_record
;
2019-07-31 deposited with the CCDC.	2020-01-13 downloaded from the CCDC.
;
_cell_angle_alpha 90
_cell_angle_beta 98.674(3)
_cell_angle_gamma 90
_cell_formula_units_Z 4
_cell_length_a 16.8164(6)
_cell_length_b 12.1616(4)
_cell_length_c 9.6474(3)
_cell_measurement_reflns_used 2829
_cell_measurement_temperature 295.39(10)
_cell_measurement_theta_max 72.4140
_cell_measurement_theta_min 4.5150
_cell_volume 1950.46(11)
_computing_cell_refinement
;
CrysAlisPro, Agilent Technologies,
Version 1.171.37.35 (release 13-08-2014 CrysAlis171 .NET)
(compiled Aug 13 2014,18:06:01)
;
_computing_data_collection
;
CrysAlisPro, Agilent Technologies,
Version 1.171.37.35 (release 13-08-2014 CrysAlis171 .NET)
(compiled Aug 13 2014,18:06:01)
;
_computing_data_reduction
;
CrysAlisPro, Agilent Technologies,
Version 1.171.37.35 (release 13-08-2014 CrysAlis171 .NET)
(compiled Aug 13 2014,18:06:01)
;
_computing_molecular_graphics 'Olex2 (Dolomanov et al., 2009)'
_computing_publication_material 'Olex2 (Dolomanov et al., 2009)'
_computing_structure_refinement 'ShelXL (Sheldrick, 2015)'
_computing_structure_solution 'ShelXT (Sheldrick, 2015)'
_diffrn_ambient_environment air
_diffrn_ambient_temperature 295.39(10)
_diffrn_detector 'CCD plate'
_diffrn_detector_area_resol_mean 15.9595
_diffrn_detector_type EosS2
_diffrn_measured_fraction_theta_full 0.997
_diffrn_measured_fraction_theta_max 0.974
_diffrn_measurement_details
;
#__ type_ start__ end____ width___ exp.time_
  1 omega   23.00   89.00   1.0000    1.0000
omega____ theta____ kappa____ phi______ frames
    -       36.0421 -125.0000 -120.0000 66

#__ type_ start__ end____ width___ exp.time_
  2 omega    1.00   75.00   1.0000    1.0000
omega____ theta____ kappa____ phi______ frames
    -       36.0421  -99.0000   90.0000 74

#__ type_ start__ end____ width___ exp.time_
  3 omega  -31.00   53.00   1.0000    1.0000
omega____ theta____ kappa____ phi______ frames
    -       36.0421  -57.0000  -30.0000 84

#__ type_ start__ end____ width___ exp.time_
  4 omega    9.00  104.00   1.0000    1.0000
omega____ theta____ kappa____ phi______ frames
    -       36.0421   77.0000 -120.0000 95

#__ type_ start__ end____ width___ exp.time_
  5 omega   19.00  103.00   1.0000    1.0000
omega____ theta____ kappa____ phi______ frames
    -       36.0421   57.0000   30.0000 84

#__ type_ start__ end____ width___ exp.time_
  6 omega   23.00   89.00   1.0000    1.0000
omega____ theta____ kappa____ phi______ frames
    -       36.0421 -125.0000  150.0000 66

#__ type_ start__ end____ width___ exp.time_
  7 omega    1.00   75.00   1.0000    1.0000
omega____ theta____ kappa____ phi______ frames
    -       36.0421  -99.0000 -150.0000 74

#__ type_ start__ end____ width___ exp.time_
  8 omega   38.00   91.00   1.0000    1.0000
omega____ theta____ kappa____ phi______ frames
    -      108.0000  -30.0000  150.0000 53

#__ type_ start__ end____ width___ exp.time_
  9 omega   40.00   98.00   1.0000    1.0000
omega____ theta____ kappa____ phi______ frames
    -      108.0000  -45.0000 -180.0000 58

#__ type_ start__ end____ width___ exp.time_
 10 omega   38.00  116.00   1.0000    1.0000
omega____ theta____ kappa____ phi______ frames
    -      108.0000 -111.0000   60.0000 78

#__ type_ start__ end____ width___ exp.time_
 11 omega   40.00   98.00   1.0000    1.0000
omega____ theta____ kappa____ phi______ frames
    -      108.0000  -45.0000  -90.0000 58

#__ type_ start__ end____ width___ exp.time_
 12 omega   40.00  135.00   1.0000    1.0000
omega____ theta____ kappa____ phi______ frames
    -      108.0000  -77.0000   90.0000 95

#__ type_ start__ end____ width___ exp.time_
 13 omega   40.00   98.00   1.0000    1.0000
omega____ theta____ kappa____ phi______ frames
    -      108.0000  -45.0000    0.0000 58

#__ type_ start__ end____ width___ exp.time_
 14 omega   90.00  175.00   1.0000    1.0000
omega____ theta____ kappa____ phi______ frames
    -      108.0000   61.0000  150.0000 85

#__ type_ start__ end____ width___ exp.time_
 15 omega   91.00  176.00   1.0000    1.0000
omega____ theta____ kappa____ phi______ frames
    -      108.0000   45.0000 -120.0000 85

#__ type_ start__ end____ width___ exp.time_
 16 omega   17.00  105.00   1.0000    1.0000
omega____ theta____ kappa____ phi______ frames
    -       36.0421   38.0000    0.0000 88

#__ type_ start__ end____ width___ exp.time_
 17 omega  -31.00   16.00   1.0000    1.0000
omega____ theta____ kappa____ phi______ frames
    -       36.0421  -57.0000 -120.0000 47

#__ type_ start__ end____ width___ exp.time_
 18 omega   19.00  103.00   1.0000    1.0000
omega____ theta____ kappa____ phi______ frames
    -       36.0421   57.0000  120.0000 84
;
_diffrn_measurement_device 'four-circle diffractometer'
_diffrn_measurement_device_type 'New Gemini, Dual, Cu at zero, EosS2'
_diffrn_measurement_method '\w scans'
_diffrn_orient_matrix_UB_11 -0.0680096000
_diffrn_orient_matrix_UB_12 -0.0793512000
_diffrn_orient_matrix_UB_13 0.0240764000
_diffrn_orient_matrix_UB_21 -0.0427468000
_diffrn_orient_matrix_UB_22 0.0224034000
_diffrn_orient_matrix_UB_23 -0.1500971000
_diffrn_orient_matrix_UB_31 0.0461310000
_diffrn_orient_matrix_UB_32 -0.0962172000
_diffrn_orient_matrix_UB_33 -0.0546813000
_diffrn_radiation_monochromator graphite
_diffrn_radiation_probe x-ray
_diffrn_radiation_type CuK\a
_diffrn_radiation_wavelength 1.54184
_diffrn_reflns_av_R_equivalents 0.0226
_diffrn_reflns_av_unetI/netI 0.0190
_diffrn_reflns_Laue_measured_fraction_full 0.997
_diffrn_reflns_Laue_measured_fraction_max 0.974
_diffrn_reflns_limit_h_max 20
_diffrn_reflns_limit_h_min -20
_diffrn_reflns_limit_k_max 9
_diffrn_reflns_limit_k_min -14
_diffrn_reflns_limit_l_max 11
_diffrn_reflns_limit_l_min -11
_diffrn_reflns_number 5510
_diffrn_reflns_point_group_measured_fraction_full 0.997
_diffrn_reflns_point_group_measured_fraction_max 0.974
_diffrn_reflns_theta_full 67.684
_diffrn_reflns_theta_max 72.603
_diffrn_reflns_theta_min 5.322
_diffrn_source 'Enhance (Cu) X-ray Source'
_exptl_absorpt_coefficient_mu 0.727
_exptl_absorpt_correction_T_max 1.00000
_exptl_absorpt_correction_T_min 0.31888
_exptl_absorpt_correction_type multi-scan
_exptl_absorpt_process_details
;
CrysAlisPro, Agilent Technologies,
Version 1.171.37.35 (release 13-08-2014 CrysAlis171 .NET)
(compiled Aug 13 2014,18:06:01)
Empirical absorption correction using spherical harmonics,
 implemented in SCALE3 ABSPACK scaling algorithm.
;
_exptl_crystal_colour 'clear light colourless'
_exptl_crystal_colour_lustre clear
_exptl_crystal_colour_modifier light
_exptl_crystal_colour_primary colourless
_exptl_crystal_density_diffrn 1.234
_exptl_crystal_description block
_exptl_crystal_F_000 776
_exptl_crystal_size_max 0.65
_exptl_crystal_size_mid 0.6
_exptl_crystal_size_min 0.5
_refine_diff_density_max 0.519
_refine_diff_density_min -0.710
_refine_diff_density_rms 0.190
_refine_ls_extinction_method none
_refine_ls_goodness_of_fit_ref 1.111
_refine_ls_hydrogen_treatment constr
_refine_ls_matrix_type full
_refine_ls_number_parameters 120
_refine_ls_number_reflns 1895
_refine_ls_number_restraints 0
_refine_ls_restrained_S_all 1.111
_refine_ls_R_factor_all 0.0804
_refine_ls_R_factor_gt 0.0766
_refine_ls_shift/su_max 0.000
_refine_ls_shift/su_mean 0.000
_refine_ls_structure_factor_coef Fsqd
_refine_ls_weighting_details 'w=1/[\s^2^(Fo^2^)+(0.1290P)^2^+0.2445P] where P=(Fo^2^+2Fc^2^)/3'
_refine_ls_weighting_scheme calc
_refine_ls_wR_factor_gt 0.1746
_refine_ls_wR_factor_ref 0.1810
_reflns_Friedel_coverage 0.000
_reflns_number_gt 1697
_reflns_number_total 1895
_reflns_threshold_expression 'I > 2\s(I)'
_cod_data_source_file c9nj05785d2.cif
_cod_data_source_block hc-c2-hso4
_cod_depositor_comments
;Adding full bibliography for 7059208--7059212.cif.

 Adding full bibliography for 7059208--7059212.cif.
;
_cod_original_cell_volume 1950.46(12)
_cod_database_code 7059210
_shelx_shelxl_version_number 2014/7
_shelx_space_group_comment
;
The symmetry employed for this shelxl refinement is uniquely defined
by the following loop, which should always be used as a source of
symmetry information in preference to the above space-group names.
They are only intended as comments.
;
_reflns_odcompleteness_completeness 99.57
_reflns_odcompleteness_iscentric 1
_reflns_odcompleteness_theta 66.97
_olex2_refinement_description
;
1. Fixed Uiso
 At 1.2 times of:
  All C(H) groups, All C(H,H) groups, All N(H) groups
 At 1.5 times of:
  All C(H,H,H) groups
2.a Secondary CH2 refined with riding coordinates:
 C009(H00a,H00b), C00A(H00c,H00d), C00C(H00f,H00g)
2.b Aromatic/amide H refined with riding coordinates:
 N003(H003), N004(H004), C006(H006), C00B(H00e), C00D(H00h)
2.c Idealised Me refined as rotating group:
 C00E(H00i,H00j,H00k)
;
_olex2_date_sample_data_collection 2018-05-07
_olex2_submission_special_instructions 'No special instructions were received'

loop_
_space_group_symop_operation_xyz
'x, y, z'
'-x, y, -z+1/2'
'x+1/2, y+1/2, z'
'-x+1/2, y+1/2, -z+1/2'
'-x, -y, -z'
'x, -y, z-1/2'
'-x+1/2, -y+1/2, -z'
'x+1/2, -y+1/2, z-1/2'

loop_
_atom_site_label
_atom_site_type_symbol
_atom_site_fract_x
_atom_site_fract_y
_atom_site_fract_z
_atom_site_U_iso_or_equiv
_atom_site_adp_type
_atom_site_occupancy
_atom_site_site_symmetry_order
_atom_site_calc_flag
_atom_site_refinement_flags_posn
_atom_site_refinement_flags_adp
_atom_site_refinement_flags_occupancy
O001 O 0.34195(7) 0.77612(9) 0.45588(13) 0.0552(4) Uani 1 1 d . . .
O002 O 0.42419(7) 0.46889(10) 0.58661(15) 0.0616(4) Uani 1 1 d . . .
N003 N 0.42698(7) 0.62921(10) 0.46946(13) 0.0428(4) Uani 1 1 d . . .
H003 H 0.4708 0.6064 0.4432 0.051 Uiso 1 1 calc R . .
N004 N 0.32037(8) 0.58547(12) 0.58962(14) 0.0500(4) Uani 1 1 d . . .
H004 H 0.2988 0.6469 0.5601 0.060 Uiso 1 1 calc R . .
C005 C 0.40199(8) 0.73202(12) 0.42450(15) 0.0398(4) Uani 1 1 d . . .
C006 C 0.5000 0.73204(15) 0.2500 0.0362(4) Uani 1 2 d S T P
H006 H 0.5000 0.6556 0.2500 0.043 Uiso 1 2 calc RS T P
C007 C 0.45354(8) 0.78920(12) 0.33343(15) 0.0398(4) Uani 1 1 d . . .
C008 C 0.39023(9) 0.55636(12) 0.55298(16) 0.0431(4) Uani 1 1 d . . .
C009 C 0.27946(10) 0.51568(14) 0.67855(18) 0.0524(5) Uani 1 1 d . . .
H00A H 0.2466 0.5615 0.7296 0.063 Uiso 1 1 calc R . .
H00B H 0.3194 0.4799 0.7468 0.063 Uiso 1 1 calc R . .
C00A C 0.22711(10) 0.42923(15) 0.60032(18) 0.0565(5) Uani 1 1 d . . .
H00C H 0.2596 0.3836 0.5483 0.068 Uiso 1 1 calc R . .
H00D H 0.1862 0.4646 0.5333 0.068 Uiso 1 1 calc R . .
C00B C 0.45323(11) 0.90304(14) 0.3325(2) 0.0596(5) Uani 1 1 d . . .
H00E H 0.4216 0.9415 0.3872 0.072 Uiso 1 1 calc R . .
C00C C 0.18640(12) 0.35667(18) 0.6973(2) 0.0682(6) Uani 1 1 d . . .
H00F H 0.2271 0.3116 0.7523 0.082 Uiso 1 1 calc R . .
H00G H 0.1630 0.4035 0.7618 0.082 Uiso 1 1 calc R . .
C00D C 0.5000 0.9596(2) 0.2500 0.0733(9) Uani 1 2 d S T P
H00H H 0.5000 1.0361 0.2500 0.088 Uiso 1 2 calc RS T P
C00E C 0.12190(16) 0.2826(2) 0.6243(3) 0.0943(8) Uani 1 1 d . . .
H00I H 0.1453 0.2305 0.5676 0.142 Uiso 1 1 calc GR . .
H00J H 0.0825 0.3258 0.5659 0.142 Uiso 1 1 calc GR . .
H00K H 0.0966 0.2441 0.6929 0.142 Uiso 1 1 calc GR . .

loop_
_atom_site_aniso_label
_atom_site_aniso_U_11
_atom_site_aniso_U_22
_atom_site_aniso_U_33
_atom_site_aniso_U_23
_atom_site_aniso_U_13
_atom_site_aniso_U_12
O001 0.0493(7) 0.0491(7) 0.0741(8) 0.0085(5) 0.0312(6) 0.0153(5)
O002 0.0502(7) 0.0570(8) 0.0844(9) 0.0271(6) 0.0321(6) 0.0202(5)
N003 0.0375(7) 0.0425(7) 0.0523(7) 0.0064(5) 0.0198(5) 0.0085(5)
N004 0.0439(7) 0.0535(8) 0.0579(8) 0.0135(6) 0.0246(6) 0.0124(6)
C005 0.0371(7) 0.0403(8) 0.0438(7) -0.0016(5) 0.0126(5) 0.0038(5)
C006 0.0365(10) 0.0316(9) 0.0412(9) 0.000 0.0082(7) 0.000
C007 0.0347(7) 0.0363(7) 0.0498(8) 0.0003(5) 0.0106(6) 0.0018(5)
C008 0.0394(8) 0.0462(8) 0.0466(8) 0.0066(6) 0.0156(6) 0.0069(6)
C009 0.0452(8) 0.0629(10) 0.0536(9) 0.0136(7) 0.0226(7) 0.0074(7)
C00A 0.0513(9) 0.0617(10) 0.0596(10) 0.0049(8) 0.0186(7) 0.0104(8)
C00B 0.0560(10) 0.0384(9) 0.0923(14) -0.0040(8) 0.0366(10) 0.0059(7)
C00C 0.0553(11) 0.0688(12) 0.0787(12) 0.0228(10) 0.0046(9) -0.0038(8)
C00D 0.0754(18) 0.0326(11) 0.123(3) 0.000 0.0530(18) 0.000
C00E 0.0791(16) 0.0824(17) 0.118(2) 0.0085(14) 0.0041(14) -0.0163(13)

loop_
_atom_type_symbol
_atom_type_description
_atom_type_scat_dispersion_real
_atom_type_scat_dispersion_imag
_atom_type_scat_source
C C 0.0181 0.0091 'International Tables Vol C Tables 4.2.6.8 and 6.1.1.4'
H H 0.0000 0.0000 'International Tables Vol C Tables 4.2.6.8 and 6.1.1.4'
N N 0.0311 0.0180 'International Tables Vol C Tables 4.2.6.8 and 6.1.1.4'
O O 0.0492 0.0322 'International Tables Vol C Tables 4.2.6.8 and 6.1.1.4'

loop_
_geom_angle_atom_site_label_1
_geom_angle_atom_site_label_2
_geom_angle_atom_site_label_3
_geom_angle
_geom_angle_site_symmetry_1
_geom_angle_site_symmetry_3
C005 N003 H003 115.9 . .
C005 N003 C008 128.20(12) . .
C008 N003 H003 115.9 . .
C008 N004 H004 119.3 . .
C008 N004 C009 121.31(13) . .
C009 N004 H004 119.3 . .
O001 C005 N003 123.26(13) . .
O001 C005 C007 121.05(13) . .
N003 C005 C007 115.69(11) . .
C007 C006 H006 120.0 2_655 .
C007 C006 H006 120.0 . .
C007 C006 C007 119.97(17) . 2_655
C006 C007 C005 122.28(13) . .
C00B C007 C005 117.84(12) . .
C00B C007 C006 119.88(14) . .
O002 C008 N003 118.13(12) . .
O002 C008 N004 123.84(14) . .
N004 C008 N003 118.02(13) . .
N004 C009 H00A 108.8 . .
N004 C009 H00B 108.8 . .
N004 C009 C00A 114.01(14) . .
H00A C009 H00B 107.6 . .
C00A C009 H00A 108.8 . .
C00A C009 H00B 108.8 . .
C009 C00A H00C 109.1 . .
C009 C00A H00D 109.1 . .
C009 C00A C00C 112.43(15) . .
H00C C00A H00D 107.8 . .
C00C C00A H00C 109.1 . .
C00C C00A H00D 109.1 . .
C007 C00B H00E 120.0 . .
C00D C00B C007 119.95(15) . .
C00D C00B H00E 120.0 . .
C00A C00C H00F 108.6 . .
C00A C00C H00G 108.6 . .
H00F C00C H00G 107.5 . .
C00E C00C C00A 114.8(2) . .
C00E C00C H00F 108.6 . .
C00E C00C H00G 108.6 . .
C00B C00D C00B 120.4(2) 2_655 .
C00B C00D H00H 119.8 2_655 .
C00B C00D H00H 119.8 . .
C00C C00E H00I 109.5 . .
C00C C00E H00J 109.5 . .
C00C C00E H00K 109.5 . .
H00I C00E H00J 109.5 . .
H00I C00E H00K 109.5 . .
H00J C00E H00K 109.5 . .

loop_
_geom_bond_atom_site_label_1
_geom_bond_atom_site_label_2
_geom_bond_distance
_geom_bond_site_symmetry_2
O001 C005 1.2210(16) .
O002 C008 1.2278(18) .
N003 H003 0.8600 .
N003 C005 1.3687(19) .
N003 C008 1.4022(19) .
N004 H004 0.8600 .
N004 C008 1.3250(18) .
N004 C009 1.4519(19) .
C005 C007 1.4956(19) .
C006 H006 0.9300 .
C006 C007 1.3896(16) .
C006 C007 1.3896(16) 2_655
C007 C00B 1.385(2) .
C009 H00A 0.9700 .
C009 H00B 0.9700 .
C009 C00A 1.500(3) .
C00A H00C 0.9700 .
C00A H00D 0.9700 .
C00A C00C 1.522(3) .
C00B H00E 0.9300 .
C00B C00D 1.383(2) .
C00C H00F 0.9700 .
C00C H00G 0.9700 .
C00C C00E 1.501(3) .
C00D C00B 1.383(2) 2_655
C00D H00H 0.9300 .
C00E H00I 0.9600 .
C00E H00J 0.9600 .
C00E H00K 0.9600 .
